data_7243732
loop_
_publ_author_name
'Zhou, Shanhe'
'Lu, Lu'
'Liu, Dong'
'Wang, Jun'
'Sakiyama, Hiroshi'
'Muddassir, Mohd.'
'Nezamzadeh-Ejhieh, Alireza'
'Liu, Jianqiang'

_publ_section_title
;
 Series of highly stable Cd(ii)-based MOFs as sensitive and selective
 sensors for detection of nitrofuran antibiotic
;
_journal_issue 46
_journal_name_full CrystEngComm
_journal_page_first 8043
_journal_page_last 8052
_journal_paper_doi 10.1039/D1CE01264A
_journal_volume 23
_journal_year 2021
_chemical_formula_moiety 'C62 H42 Cd3 N12 O14'
_chemical_formula_sum 'C62 H42 Cd3 N12 O14'
_chemical_formula_weight 1516.27
_space_group_crystal_system triclinic
_space_group_IT_number 2
_space_group_name_Hall '-P 1'
_space_group_name_H-M_alt 'P -1'
_atom_sites_solution_hydrogens geom
_atom_sites_solution_primary dual
_audit_creation_date 2019-10-11
_audit_creation_method
;
Olex2 1.2
(compiled 2018.05.29 svn.r3508 for OlexSys, GUI svn.r5506)
;
_audit_update_record
;
2021-08-08 deposited with the CCDC.	2021-10-12 downloaded from the CCDC.
;
_cell_angle_alpha 86.098(4)
_cell_angle_beta 76.446(5)
_cell_angle_gamma 72.064(5)
_cell_formula_units_Z 1
_cell_length_a 10.0981(7)
_cell_length_b 11.7986(7)
_cell_length_c 12.4956(6)
_cell_measurement_reflns_used 3117
_cell_measurement_temperature 250.01(10)
_cell_measurement_theta_max 72.9150
_cell_measurement_theta_min 3.9320
_cell_volume 1376.95(15)
_computing_cell_refinement 'CrysAlisPro 1.171.39.46 (Rigaku OD, 2018)'
_computing_data_collection 'CrysAlisPro 1.171.39.46 (Rigaku OD, 2018)'
_computing_data_reduction 'CrysAlisPro 1.171.39.46 (Rigaku OD, 2018)'
_computing_molecular_graphics 'Olex2 (Dolomanov et al., 2009)'
_computing_publication_material 'Olex2 (Dolomanov et al., 2009)'
_computing_structure_refinement 'ShelXL (Sheldrick, 2015)'
_computing_structure_solution 'ShelXT (Sheldrick, 2015)'
_diffrn_ambient_environment N~2~
_diffrn_ambient_temperature 250.01(10)
_diffrn_detector 'CCD plate'
_diffrn_detector_area_resol_mean 10.6525
_diffrn_detector_type Atlas
_diffrn_measured_fraction_theta_full 0.990
_diffrn_measured_fraction_theta_max 0.990
_diffrn_measurement_details
;
List of Runs (angles in degrees, time in seconds):

  # Type    Start    End  Width  t~exp~   \w     \q     \k     \f   Frames
#--------------------------------------------------------------------------
  1  \w    -68.00  33.00   1.00    2.00    --  -39.95  57.00   0.00  101
  2  \w    -64.00  32.00   1.00    2.00    --  -39.95  38.00 120.00   96
  3  \w    -36.00  73.00   1.00    2.00    --   39.95 -77.00-180.00  109
  4  \w     24.00 157.00   1.00    2.00    --  105.48 -15.00 120.00  133
  5  \w     94.00 178.00   1.00    2.00    --  105.48  45.00 120.00   84
  6  \w     71.00 101.00   1.00    2.00    --  105.48 -94.00 150.00   30
  7  \w     84.00 114.00   1.00    2.00    --  105.48-125.00 -60.00   30
  8  \w     38.00  65.00   1.00    2.00    --  105.48 -94.00 150.00   27
  9  \w     42.00 126.00   1.00    2.00    --  105.48 -30.00 -60.00   84
 10  \w     33.00 131.00   1.00    2.00    --  105.48 -61.00  60.00   98
 11  \w     41.00 127.00   1.00    2.00    --  105.48 -61.00-180.00   86
 12  \w     87.00 109.00   1.00    2.00    --  105.48-125.00  90.00   22
;
_diffrn_measurement_device 'four-circle diffractometer'
_diffrn_measurement_device_type 'SuperNova, Dual, Cu at home/near, Atlas'
_diffrn_measurement_method '\w scans'
_diffrn_orient_matrix_type 'CrysAlisPro convention (1999,Acta A55,543-557)'
_diffrn_orient_matrix_UB_11 0.0110314000
_diffrn_orient_matrix_UB_12 -0.1284579000
_diffrn_orient_matrix_UB_13 0.0393920000
_diffrn_orient_matrix_UB_21 -0.1495923000
_diffrn_orient_matrix_UB_22 0.0153092000
_diffrn_orient_matrix_UB_23 -0.0195775000
_diffrn_orient_matrix_UB_31 0.0677739000
_diffrn_orient_matrix_UB_32 -0.0457012000
_diffrn_orient_matrix_UB_33 -0.1190140000
_diffrn_radiation_monochromator mirror
_diffrn_radiation_probe x-ray
_diffrn_radiation_type CuK\a
_diffrn_radiation_wavelength 1.54184
_diffrn_reflns_av_R_equivalents 0.0361
_diffrn_reflns_av_unetI/netI 0.0443
_diffrn_reflns_Laue_measured_fraction_full 0.990
_diffrn_reflns_Laue_measured_fraction_max 0.990
_diffrn_reflns_limit_h_max 11
_diffrn_reflns_limit_h_min -11
_diffrn_reflns_limit_k_max 13
_diffrn_reflns_limit_k_min -13
_diffrn_reflns_limit_l_max 13
_diffrn_reflns_limit_l_min -14
_diffrn_reflns_number 7827
_diffrn_reflns_point_group_measured_fraction_full 0.990
_diffrn_reflns_point_group_measured_fraction_max 0.990
_diffrn_reflns_theta_full 65.978
_diffrn_reflns_theta_max 65.978
_diffrn_reflns_theta_min 3.639
_diffrn_source 'micro-focus sealed X-ray tube'
_diffrn_source_type 'SuperNova (Cu) X-ray Source'
_exptl_absorpt_coefficient_mu 9.908
_exptl_absorpt_correction_T_max 1.00000
_exptl_absorpt_correction_T_min 0.27338
_exptl_absorpt_correction_type multi-scan
_exptl_absorpt_process_details
;
CrysAlisPro 1.171.39.46 (Rigaku Oxford Diffraction, 2018)
Empirical absorption correction using spherical harmonics,
 implemented in SCALE3 ABSPACK scaling algorithm.
;
_exptl_crystal_density_diffrn 1.829
_exptl_crystal_description block
_exptl_crystal_F_000 754
_exptl_crystal_size_max 0.18
_exptl_crystal_size_mid 0.17
_exptl_crystal_size_min 0.12
_refine_diff_density_max 1.861
_refine_diff_density_min -0.825
_refine_diff_density_rms 0.129
_refine_ls_extinction_method none
_refine_ls_goodness_of_fit_ref 1.042
_refine_ls_hydrogen_treatment constr
_refine_ls_matrix_type full
_refine_ls_number_parameters 412
_refine_ls_number_reflns 4742
_refine_ls_number_restraints 0
_refine_ls_restrained_S_all 1.042
_refine_ls_R_factor_all 0.0537
_refine_ls_R_factor_gt 0.0448
_refine_ls_shift/su_max 0.001
_refine_ls_shift/su_mean 0.000
_refine_ls_structure_factor_coef Fsqd
_refine_ls_weighting_details 'w=1/[\s^2^(Fo^2^)+(0.0783P)^2^+1.3402P] where P=(Fo^2^+2Fc^2^)/3'
_refine_ls_weighting_scheme calc
_refine_ls_wR_factor_gt 0.1211
_refine_ls_wR_factor_ref 0.1289
_reflns_Friedel_coverage 0.000
_reflns_number_gt 4009
_reflns_number_total 4742
_reflns_threshold_expression 'I > 2\s(I)'
_cod_data_source_file d1ce01264a2.cif
_cod_data_source_block 5
_cod_depositor_comments 'Adding full bibliography for 7243730--7243733.cif.'
_cod_original_cell_volume 1376.96(15)
_cod_database_code 7243732
_shelx_shelxl_version_number 2014/7
_shelx_space_group_comment
;
The symmetry employed for this shelxl refinement is uniquely defined
by the following loop, which should always be used as a source of
symmetry information in preference to the above space-group names.
They are only intended as comments.
;
_shelx_estimated_absorpt_t_max 0.383
_shelx_estimated_absorpt_t_min 0.269
_reflns_odcompleteness_completeness 94.14
_reflns_odcompleteness_iscentric 1
_reflns_odcompleteness_theta 66.97
_olex2_refinement_description
;
1. Fixed Uiso
 At 1.2 times of:
  All C(H) groups
2.a Aromatic/amide H refined with riding coordinates:
 C1(H1), C2(H2), C3(H3), C5(H5), C6(H6), C7(H7), C8(H8), C9(H9), C10(H10),
 C11(H11), C13(H13), C14(H14), C15(H15), C16(H16), C19(H19), C21(H21), C23(H23),
  C26(H26), C27(H27), C29(H29), C30(H30)
;
_olex2_submission_special_instructions 'No special instructions were received'
_oxdiff_exptl_absorpt_empirical_details
;
Empirical correction (ABSPACK) includes:
- Absorption correction using spherical harmonics
- Frame scaling
;
_oxdiff_exptl_absorpt_empirical_full_max 2.532
_oxdiff_exptl_absorpt_empirical_full_min 0.476

loop_
_space_group_symop_operation_xyz
'x, y, z'
'-x, -y, -z'

loop_
_atom_site_label
_atom_site_type_symbol
_atom_site_fract_x
_atom_site_fract_y
_atom_site_fract_z
_atom_site_U_iso_or_equiv
_atom_site_adp_type
_atom_site_occupancy
_atom_site_site_symmetry_order
_atom_site_calc_flag
_atom_site_refinement_flags_posn
_atom_site_refinement_flags_adp
_atom_site_refinement_flags_occupancy
_atom_site_disorder_assembly
_atom_site_disorder_group
Cd1 Cd 0.0000 1.5000 1.0000 0.02573(15) Uani 1 2 d S T P . .
Cd2 Cd 1.13486(4) 0.43346(3) 0.71095(3) 0.03063(14) Uani 1 1 d . . . . .
O1 O 0.8759(4) 0.4288(4) 0.6982(4) 0.0415(10) Uani 1 1 d . . . . .
O2 O 0.9212(4) 0.4984(4) 0.8389(3) 0.0374(9) Uani 1 1 d . . . . .
O3 O 0.3542(4) 0.4475(4) 0.7268(4) 0.0481(11) Uani 1 1 d . . . . .
O4 O 0.1954(4) 0.5339(4) 0.8754(4) 0.0420(10) Uani 1 1 d . . . . .
O5 O 0.4480(4) 0.7670(3) 1.0345(3) 0.0375(9) Uani 1 1 d . . . . .
O6 O 0.1883(5) 1.2637(3) 0.8155(3) 0.0421(10) Uani 1 1 d . . . . .
O7 O 0.1075(4) 1.3068(3) 0.9953(3) 0.0380(9) Uani 1 1 d . . . . .
N1 N 1.2118(5) 0.3129(4) 0.5627(4) 0.0389(11) Uani 1 1 d . . . . .
N2 N 1.2950(5) 0.1377(5) 0.4785(4) 0.0468(13) Uani 1 1 d . . . . .
N3 N 1.4066(7) -0.0355(7) 0.3622(6) 0.075(2) Uani 1 1 d . . . . .
N4 N 1.0773(6) 0.6296(4) 0.6525(5) 0.0447(12) Uani 1 1 d . . . . .
N5 N 1.0185(6) 0.8255(5) 0.6738(5) 0.0481(13) Uani 1 1 d . . . . .
N6 N 0.9254(7) 1.0303(5) 0.6688(6) 0.0651(18) Uani 1 1 d . . . . .
C1 C 1.0759(8) 0.6833(6) 0.5504(6) 0.0520(17) Uani 1 1 d . . . . .
H1 H 1.0970 0.6436 0.4839 0.062 Uiso 1 1 calc R . . . .
C2 C 1.0384(8) 0.8043(6) 0.5634(6) 0.0532(17) Uani 1 1 d . . . . .
H2 H 1.0282 0.8612 0.5081 0.064 Uiso 1 1 calc R . . . .
C3 C 1.0419(7) 0.7190(5) 0.7230(6) 0.0474(16) Uani 1 1 d . . . . .
H3 H 1.0342 0.7088 0.7984 0.057 Uiso 1 1 calc R . . . .
C4 C 0.9869(7) 0.9396(6) 0.7226(6) 0.0510(17) Uani 1 1 d . . . . .
C5 C 1.0248(8) 0.9462(7) 0.8205(7) 0.062(2) Uani 1 1 d . . . . .
H5 H 1.0722 0.8786 0.8549 0.075 Uiso 1 1 calc R . . . .
C6 C 0.9880(9) 1.0603(8) 0.8652(8) 0.074(2) Uani 1 1 d . . . . .
H6 H 1.0087 1.0695 0.9322 0.088 Uiso 1 1 calc R . . . .
C7 C 0.9221(9) 1.1581(7) 0.8117(8) 0.069(2) Uani 1 1 d . . . . .
H7 H 0.8975 1.2341 0.8408 0.083 Uiso 1 1 calc R . . . .
C8 C 0.8937(10) 1.1409(7) 0.7151(8) 0.076(3) Uani 1 1 d . . . . .
H8 H 0.8502 1.2075 0.6775 0.091 Uiso 1 1 calc R . . . .
C9 C 1.2388(6) 0.1974(6) 0.5761(5) 0.0422(15) Uani 1 1 d . . . . .
H9 H 1.2217 0.1607 0.6440 0.051 Uiso 1 1 calc R . . . .
C10 C 1.2544(7) 0.3312(7) 0.4503(6) 0.058(2) Uani 1 1 d . . . . .
H10 H 1.2496 0.4045 0.4162 0.069 Uiso 1 1 calc R . . . .
C11 C 1.3039(8) 0.2242(7) 0.3992(6) 0.0559(18) Uani 1 1 d . . . . .
H11 H 1.3380 0.2110 0.3239 0.067 Uiso 1 1 calc R . . . .
C12 C 1.3401(6) 0.0115(7) 0.4662(6) 0.0514(18) Uani 1 1 d . . . . .
C13 C 1.3171(7) -0.0522(6) 0.5561(6) 0.0499(17) Uani 1 1 d . . . . .
H13 H 1.2730 -0.0153 0.6242 0.060 Uiso 1 1 calc R . . . .
C14 C 1.3594(9) -0.1718(8) 0.5466(8) 0.077(2) Uani 1 1 d . . . . .
H14 H 1.3435 -0.2186 0.6084 0.093 Uiso 1 1 calc R . . . .
C15 C 1.4279(8) -0.2260(8) 0.4424(9) 0.075(3) Uani 1 1 d . . . . .
H15 H 1.4574 -0.3085 0.4349 0.090 Uiso 1 1 calc R . . . .
C16 C 1.4494(8) -0.1576(8) 0.3559(8) 0.068(2) Uani 1 1 d . . . . .
H16 H 1.4955 -0.1938 0.2877 0.081 Uiso 1 1 calc R . . . .
C17 C 0.8347(5) 0.4827(4) 0.7867(5) 0.0305(12) Uani 1 1 d . . . . .
C18 C 0.6781(5) 0.5362(4) 0.8351(4) 0.0281(11) Uani 1 1 d . . . . .
C19 C 0.6342(6) 0.6263(4) 0.9133(4) 0.0302(11) Uani 1 1 d . . . . .
H19 H 0.7010 0.6530 0.9358 0.036 Uiso 1 1 calc R . . . .
C20 C 0.4900(6) 0.6756(4) 0.9571(5) 0.0321(12) Uani 1 1 d . . . . .
C21 C 0.3880(6) 0.6341(4) 0.9284(5) 0.0335(12) Uani 1 1 d . . . . .
H21 H 0.2917 0.6654 0.9619 0.040 Uiso 1 1 calc R . . . .
C22 C 0.4321(5) 0.5453(4) 0.8490(5) 0.0292(11) Uani 1 1 d . . . . .
C23 C 0.5766(5) 0.4972(4) 0.8010(5) 0.0301(12) Uani 1 1 d . . . . .
H23 H 0.6058 0.4394 0.7463 0.036 Uiso 1 1 calc R . . . .
C24 C 0.3194(5) 0.5038(4) 0.8149(5) 0.0328(12) Uani 1 1 d . . . . .
C25 C 0.3881(6) 0.8811(4) 0.9991(5) 0.0338(12) Uani 1 1 d . . . . .
C26 C 0.3790(6) 0.9089(5) 0.8911(5) 0.0388(14) Uani 1 1 d . . . . .
H26 H 0.4152 0.8499 0.8371 0.047 Uiso 1 1 calc R . . . .
C27 C 0.3158(7) 1.0250(5) 0.8649(5) 0.0410(14) Uani 1 1 d . . . . .
H27 H 0.3104 1.0439 0.7923 0.049 Uiso 1 1 calc R . . . .
C28 C 0.2599(6) 1.1145(4) 0.9438(5) 0.0325(12) Uani 1 1 d . . . . .
C29 C 0.2789(6) 1.0853(5) 1.0500(5) 0.0373(13) Uani 1 1 d . . . . .
H29 H 0.2481 1.1450 1.1030 0.045 Uiso 1 1 calc R . . . .
C30 C 0.3425(6) 0.9696(5) 1.0783(5) 0.0370(13) Uani 1 1 d . . . . .
H30 H 0.3545 0.9514 1.1497 0.044 Uiso 1 1 calc R . . . .
C31 C 0.1799(6) 1.2388(4) 0.9152(5) 0.0305(12) Uani 1 1 d . . . . .

loop_
_atom_site_aniso_label
_atom_site_aniso_U_11
_atom_site_aniso_U_22
_atom_site_aniso_U_33
_atom_site_aniso_U_23
_atom_site_aniso_U_13
_atom_site_aniso_U_12
Cd1 0.0220(3) 0.0175(2) 0.0347(3) -0.00237(19) -0.0090(2) 0.00087(18)
Cd2 0.0254(2) 0.0279(2) 0.0377(2) -0.00038(16) -0.01112(16) -0.00365(15)
O1 0.031(2) 0.041(2) 0.049(2) -0.014(2) -0.0102(18) -0.0019(17)
O2 0.0208(18) 0.046(2) 0.045(2) -0.0048(18) -0.0161(16) -0.0030(16)
O3 0.034(2) 0.048(3) 0.065(3) -0.015(2) -0.017(2) -0.0098(18)
O4 0.0248(19) 0.039(2) 0.062(3) 0.008(2) -0.0128(18) -0.0090(16)
O5 0.048(2) 0.0176(17) 0.042(2) -0.0029(16) -0.0177(18) 0.0040(16)
O6 0.059(3) 0.0206(19) 0.040(2) 0.0003(17) -0.015(2) 0.0001(17)
O7 0.044(2) 0.0173(17) 0.044(2) -0.0051(16) -0.0118(18) 0.0044(16)
N1 0.030(2) 0.043(3) 0.039(3) 0.000(2) -0.009(2) -0.004(2)
N2 0.037(3) 0.057(3) 0.043(3) -0.013(3) -0.010(2) -0.005(2)
N3 0.057(4) 0.089(5) 0.070(5) -0.036(4) -0.011(3) -0.004(3)
N4 0.047(3) 0.035(3) 0.053(3) 0.006(2) -0.014(2) -0.013(2)
N5 0.051(3) 0.038(3) 0.055(3) -0.002(2) -0.017(3) -0.009(2)
N6 0.074(5) 0.044(4) 0.071(4) -0.001(3) -0.008(3) -0.014(3)
C1 0.061(4) 0.045(4) 0.048(4) 0.005(3) -0.016(3) -0.013(3)
C2 0.062(4) 0.044(4) 0.054(4) 0.006(3) -0.017(3) -0.015(3)
C3 0.057(4) 0.031(3) 0.052(4) 0.001(3) -0.018(3) -0.006(3)
C4 0.041(3) 0.036(3) 0.071(5) 0.000(3) -0.013(3) -0.005(3)
C5 0.057(4) 0.050(4) 0.081(6) -0.006(4) -0.022(4) -0.010(3)
C6 0.064(5) 0.071(6) 0.092(7) -0.018(5) -0.017(5) -0.026(4)
C7 0.065(5) 0.047(4) 0.092(7) -0.016(4) -0.004(4) -0.018(4)
C8 0.097(7) 0.043(4) 0.078(6) -0.011(4) -0.004(5) -0.018(4)
C9 0.032(3) 0.059(4) 0.034(3) -0.008(3) -0.011(2) -0.008(3)
C10 0.045(4) 0.073(5) 0.046(4) -0.016(4) -0.015(3) 0.003(3)
C11 0.059(4) 0.067(5) 0.034(3) -0.002(3) -0.009(3) -0.008(4)
C12 0.033(3) 0.064(4) 0.055(4) -0.020(4) -0.014(3) -0.005(3)
C13 0.043(4) 0.046(4) 0.055(4) -0.017(3) -0.005(3) -0.007(3)
C14 0.054(5) 0.081(6) 0.093(7) -0.005(5) -0.011(4) -0.017(4)
C15 0.042(4) 0.055(5) 0.128(8) -0.032(5) -0.020(5) -0.006(3)
C16 0.056(5) 0.071(6) 0.069(5) -0.030(5) -0.012(4) -0.003(4)
C17 0.025(3) 0.019(2) 0.047(3) 0.002(2) -0.014(2) -0.0022(19)
C18 0.026(2) 0.021(2) 0.038(3) 0.005(2) -0.015(2) -0.0024(19)
C19 0.031(3) 0.023(2) 0.037(3) -0.001(2) -0.014(2) -0.004(2)
C20 0.039(3) 0.014(2) 0.039(3) -0.001(2) -0.017(2) 0.004(2)
C21 0.025(3) 0.023(3) 0.048(3) -0.002(2) -0.010(2) 0.002(2)
C22 0.024(2) 0.022(2) 0.042(3) 0.005(2) -0.012(2) -0.0042(19)
C23 0.025(3) 0.022(2) 0.044(3) -0.002(2) -0.014(2) -0.0040(19)
C24 0.027(3) 0.022(3) 0.050(4) 0.005(2) -0.015(2) -0.006(2)
C25 0.034(3) 0.019(3) 0.045(3) -0.001(2) -0.012(2) -0.001(2)
C26 0.052(3) 0.020(3) 0.036(3) -0.008(2) -0.008(3) 0.002(2)
C27 0.055(4) 0.025(3) 0.037(3) -0.001(2) -0.014(3) -0.001(2)
C28 0.034(3) 0.020(2) 0.041(3) 0.000(2) -0.008(2) -0.005(2)
C29 0.042(3) 0.027(3) 0.039(3) -0.010(2) -0.014(3) 0.001(2)
C30 0.047(3) 0.026(3) 0.035(3) -0.003(2) -0.014(3) -0.002(2)
C31 0.034(3) 0.021(2) 0.040(3) 0.001(2) -0.014(2) -0.008(2)

loop_
_atom_type_symbol
_atom_type_description
_atom_type_scat_dispersion_real
_atom_type_scat_dispersion_imag
_atom_type_scat_source
C C 0.0181 0.0091 'International Tables Vol C Tables 4.2.6.8 and 6.1.1.4'
H H 0.0000 0.0000 'International Tables Vol C Tables 4.2.6.8 and 6.1.1.4'
N N 0.0311 0.0180 'International Tables Vol C Tables 4.2.6.8 and 6.1.1.4'
O O 0.0492 0.0322 'International Tables Vol C Tables 4.2.6.8 and 6.1.1.4'
Cd Cd 0.1185 4.6533 'International Tables Vol C Tables 4.2.6.8 and 6.1.1.4'

loop_
_geom_angle_atom_site_label_1
_geom_angle_atom_site_label_2
_geom_angle_atom_site_label_3
_geom_angle
_geom_angle_site_symmetry_1
_geom_angle_site_symmetry_3
_geom_angle_publ_flag
O2 Cd1 O2 180.0 1_465 2_677 ?
O4 Cd1 O2 97.96(14) 1_565 2_677 ?
O4 Cd1 O2 97.96(14) 2_577 1_465 ?
O4 Cd1 O2 82.04(14) 2_577 2_677 ?
O4 Cd1 O2 82.04(14) 1_565 1_465 ?
O4 Cd1 O4 180.0 2_577 1_565 ?
O7 Cd1 O2 86.22(14) 2_587 1_465 ?
O7 Cd1 O2 93.78(14) 2_587 2_677 ?
O7 Cd1 O2 93.77(14) . 1_465 ?
O7 Cd1 O2 86.23(14) . 2_677 ?
O7 Cd1 O4 88.74(15) 2_587 1_565 ?
O7 Cd1 O4 91.26(15) . 1_565 ?
O7 Cd1 O4 91.26(15) 2_587 2_577 ?
O7 Cd1 O4 88.74(15) . 2_577 ?
O7 Cd1 O7 180.0 . 2_587 ?
O2 Cd2 O3 126.12(14) . 1_655 ?
O2 Cd2 N4 84.10(17) . . ?
O6 Cd2 O2 87.41(15) 1_645 . ?
O6 Cd2 O3 84.92(17) 1_645 1_655 ?
O6 Cd2 N4 163.59(17) 1_645 . ?
N1 Cd2 O2 134.21(16) . . ?
N1 Cd2 O3 98.55(16) . 1_655 ?
N1 Cd2 O6 87.10(16) . 1_645 ?
N1 Cd2 N4 108.85(19) . . ?
N4 Cd2 O3 88.77(17) . 1_655 ?
Cd2 O2 Cd1 101.54(13) . 1_645 ?
C17 O2 Cd1 152.4(4) . 1_645 ?
C17 O2 Cd2 101.1(3) . . ?
C24 O3 Cd2 101.2(3) . 1_455 ?
C24 O4 Cd1 154.7(4) . 1_545 ?
C25 O5 C20 116.6(4) . . ?
C31 O6 Cd2 137.1(3) . 1_465 ?
C31 O7 Cd1 130.4(4) . . ?
C9 N1 Cd2 119.7(4) . . ?
C9 N1 C10 106.4(5) . . ?
C10 N1 Cd2 133.5(5) . . ?
C9 N2 C11 105.6(6) . . ?
C9 N2 C12 125.2(6) . . ?
C11 N2 C12 129.2(6) . . ?
C16 N3 C12 115.2(8) . . ?
C1 N4 Cd2 133.9(4) . . ?
C3 N4 Cd2 121.1(4) . . ?
C3 N4 C1 104.9(5) . . ?
C2 N5 C4 125.4(6) . . ?
C3 N5 C2 106.5(5) . . ?
C3 N5 C4 128.0(6) . . ?
C4 N6 C8 116.7(8) . . ?
N4 C1 H1 125.5 . . ?
C2 C1 N4 109.1(6) . . ?
C2 C1 H1 125.5 . . ?
N5 C2 H2 126.6 . . ?
C1 C2 N5 106.8(6) . . ?
C1 C2 H2 126.6 . . ?
N4 C3 N5 112.8(6) . . ?
N4 C3 H3 123.6 . . ?
N5 C3 H3 123.6 . . ?
N6 C4 N5 116.0(7) . . ?
N6 C4 C5 124.8(7) . . ?
C5 C4 N5 119.1(6) . . ?
C4 C5 H5 121.9 . . ?
C4 C5 C6 116.3(8) . . ?
C6 C5 H5 121.9 . . ?
C5 C6 H6 119.7 . . ?
C7 C6 C5 120.7(9) . . ?
C7 C6 H6 119.7 . . ?
C6 C7 H7 121.1 . . ?
C8 C7 C6 117.8(8) . . ?
C8 C7 H7 121.1 . . ?
N6 C8 H8 118.2 . . ?
C7 C8 N6 123.7(9) . . ?
C7 C8 H8 118.2 . . ?
N1 C9 N2 111.8(6) . . ?
N1 C9 H9 124.1 . . ?
N2 C9 H9 124.1 . . ?
N1 C10 H10 125.9 . . ?
C11 C10 N1 108.2(7) . . ?
C11 C10 H10 125.9 . . ?
N2 C11 H11 126.0 . . ?
C10 C11 N2 108.1(6) . . ?
C10 C11 H11 126.0 . . ?
N3 C12 N2 117.9(7) . . ?
C13 C12 N2 117.3(6) . . ?
C13 C12 N3 124.8(7) . . ?
C12 C13 H13 120.8 . . ?
C12 C13 C14 118.3(7) . . ?
C14 C13 H13 120.8 . . ?
C13 C14 H14 120.1 . . ?
C13 C14 C15 119.8(9) . . ?
C15 C14 H14 120.1 . . ?
C14 C15 H15 120.5 . . ?
C16 C15 C14 119.0(8) . . ?
C16 C15 H15 120.5 . . ?
N3 C16 H16 118.6 . . ?
C15 C16 N3 122.8(8) . . ?
C15 C16 H16 118.6 . . ?
O1 C17 O2 122.0(5) . . ?
O1 C17 C18 120.7(5) . . ?
O2 C17 C18 117.3(5) . . ?
C19 C18 C17 119.3(5) . . ?
C19 C18 C23 120.1(5) . . ?
C23 C18 C17 120.6(5) . . ?
C18 C19 H19 120.5 . . ?
C20 C19 C18 119.0(5) . . ?
C20 C19 H19 120.5 . . ?
C19 C20 O5 118.1(5) . . ?
C19 C20 C21 121.8(5) . . ?
C21 C20 O5 120.1(5) . . ?
C20 C21 H21 120.5 . . ?
C22 C21 C20 119.0(5) . . ?
C22 C21 H21 120.5 . . ?
C21 C22 C23 120.1(5) . . ?
C21 C22 C24 118.6(5) . . ?
C23 C22 C24 121.3(5) . . ?
C18 C23 H23 120.0 . . ?
C22 C23 C18 119.9(5) . . ?
C22 C23 H23 120.0 . . ?
O3 C24 O4 124.5(5) . . ?
O3 C24 C22 118.0(5) . . ?
O4 C24 C22 117.4(5) . . ?
C26 C25 O5 123.7(5) . . ?
C26 C25 C30 120.7(5) . . ?
C30 C25 O5 115.6(5) . . ?
C25 C26 H26 120.5 . . ?
C27 C26 C25 119.0(5) . . ?
C27 C26 H26 120.5 . . ?
C26 C27 H27 119.1 . . ?
C26 C27 C28 121.8(6) . . ?
C28 C27 H27 119.1 . . ?
C27 C28 C29 117.8(5) . . ?
C27 C28 C31 120.8(5) . . ?
C29 C28 C31 121.4(5) . . ?
C28 C29 H29 119.3 . . ?
C30 C29 C28 121.4(5) . . ?
C30 C29 H29 119.3 . . ?
C25 C30 H30 120.5 . . ?
C29 C30 C25 119.1(5) . . ?
C29 C30 H30 120.5 . . ?
O6 C31 O7 126.3(5) . . ?
O6 C31 C28 117.6(5) . . ?
O7 C31 C28 116.0(5) . . ?

loop_
_geom_bond_atom_site_label_1
_geom_bond_atom_site_label_2
_geom_bond_distance
_geom_bond_site_symmetry_2
_geom_bond_publ_flag
Cd1 O2 2.335(4) 2_677 ?
Cd1 O2 2.335(4) 1_465 ?
Cd1 O4 2.332(4) 2_577 ?
Cd1 O4 2.332(4) 1_565 ?
Cd1 O7 2.200(3) 2_587 ?
Cd1 O7 2.200(3) . ?
Cd2 O2 2.309(4) . ?
Cd2 O3 2.325(4) 1_655 ?
Cd2 O6 2.306(4) 1_645 ?
Cd2 N1 2.250(5) . ?
Cd2 N4 2.316(5) . ?
O1 C17 1.232(7) . ?
O2 Cd1 2.335(4) 1_645 ?
O2 C17 1.268(6) . ?
O3 Cd2 2.325(4) 1_455 ?
O3 C24 1.246(7) . ?
O4 Cd1 2.332(4) 1_545 ?
O4 C24 1.258(7) . ?
O5 C20 1.396(6) . ?
O5 C25 1.384(6) . ?
O6 Cd2 2.306(4) 1_465 ?
O6 C31 1.250(7) . ?
O7 C31 1.259(6) . ?
N1 C9 1.312(8) . ?
N1 C10 1.392(9) . ?
N2 C9 1.360(7) . ?
N2 C11 1.381(9) . ?
N2 C12 1.425(9) . ?
N3 C12 1.381(9) . ?
N3 C16 1.373(11) . ?
N4 C1 1.387(9) . ?
N4 C3 1.328(8) . ?
N5 C2 1.376(9) . ?
N5 C3 1.338(8) . ?
N5 C4 1.429(8) . ?
N6 C4 1.293(9) . ?
N6 C8 1.378(9) . ?
C1 H1 0.9300 . ?
C1 C2 1.370(9) . ?
C2 H2 0.9300 . ?
C3 H3 0.9300 . ?
C4 C5 1.378(11) . ?
C5 H5 0.9300 . ?
C5 C6 1.401(10) . ?
C6 H6 0.9300 . ?
C6 C7 1.360(12) . ?
C7 H7 0.9300 . ?
C7 C8 1.345(12) . ?
C8 H8 0.9300 . ?
C9 H9 0.9300 . ?
C10 H10 0.9300 . ?
C10 C11 1.350(10) . ?
C11 H11 0.9300 . ?
C12 C13 1.324(10) . ?
C13 H13 0.9300 . ?
C13 C14 1.347(11) . ?
C14 H14 0.9300 . ?
C14 C15 1.415(12) . ?
C15 H15 0.9300 . ?
C15 C16 1.321(13) . ?
C16 H16 0.9300 . ?
C17 C18 1.501(7) . ?
C18 C19 1.388(7) . ?
C18 C23 1.402(7) . ?
C19 H19 0.9300 . ?
C19 C20 1.381(7) . ?
C20 C21 1.392(8) . ?
C21 H21 0.9300 . ?
C21 C22 1.388(7) . ?
C22 C23 1.391(7) . ?
C22 C24 1.521(7) . ?
C23 H23 0.9300 . ?
C25 C26 1.383(8) . ?
C25 C30 1.384(7) . ?
C26 H26 0.9300 . ?
C26 C27 1.375(8) . ?
C27 H27 0.9300 . ?
C27 C28 1.386(8) . ?
C28 C29 1.390(8) . ?
C28 C31 1.505(7) . ?
C29 H29 0.9300 . ?
C29 C30 1.379(8) . ?
C30 H30 0.9300 . ?
